data_4100409
loop_
_publ_author_name
Balana,A.I.
Carmona,D.
Lahoz,F.J.
Lamata,M.P.
Merino,P.
Oro,L.A.
Rodriguez,R.
Tejero,T.
Viguri,F.

_journal_name_full 'Journal of the American Chemical Society'
_journal_year 2005
_chemical_absolute_configuration rmad
_chemical_formula_moiety 'C25 H29 Cl N2 O'
_chemical_formula_sum 'C25 H29 Cl N2 O'
_chemical_formula_weight 408.95
_space_group_IT_number 4
_symmetry_cell_setting monoclinic
_symmetry_space_group_name_Hall 'P 2yb'
_symmetry_space_group_name_H-M 'P 1 21 1'
_cell_angle_alpha 90.00
_cell_angle_beta 105.2040(10)
_cell_angle_gamma 90.00
_cell_formula_units_Z 2
_cell_length_a 11.3849(8)
_cell_length_b 7.4838(5)
_cell_length_c 13.4086(9)
_cell_measurement_temperature 100(2)
_cell_volume 1102.46(13)
_diffrn_ambient_temperature 100(2)
_exptl_crystal_density_diffrn 1.232
_cod_original_sg_symbol_H-M 'P 21'
_cod_database_code 4100409

loop_
_symmetry_equiv_pos_as_xyz
'x, y, z'
'-x, y+1/2, -z'

loop_
_atom_site_label
_atom_site_type_symbol
_atom_site_fract_x
_atom_site_fract_y
_atom_site_fract_z
_atom_site_U_iso_or_equiv
_atom_site_adp_type
_atom_site_occupancy
_atom_site_symmetry_multiplicity
_atom_site_calc_flag
_atom_site_refinement_flags
_atom_site_disorder_assembly
_atom_site_disorder_group
Cl1 Cl 0.41301(3) 0.06155(4) 0.88527(2) 0.02009(8) Uani 1 1 d . . .
O1 O 0.20141(9) 0.96428(14) 0.09758(7) 0.0215(2) Uani 1 1 d . . .
N1 N 0.19944(10) 0.93831(16) 0.20530(8) 0.0176(2) Uani 1 1 d . . .
N2 N 0.55223(10) 1.12960(17) 0.11191(9) 0.0166(2) Uani 1 1 d . . .
H1N H 0.5531(17) 1.243(3) 0.1314(14) 0.025(5) Uiso 1 1 d . . .
H2N H 0.5071(17) 1.130(3) 0.0390(15) 0.033(5) Uiso 1 1 d . . .
C1 C 0.26629(13) 1.1281(2) 0.10301(11) 0.0221(3) Uani 1 1 d . . .
H1A H 0.2155(16) 1.226(3) 0.1133(13) 0.022(4) Uiso 1 1 d . . .
H1B H 0.2908(17) 1.142(3) 0.0367(15) 0.035(5) Uiso 1 1 d . . .
C2 C 0.37599(12) 1.10995(18) 0.19813(10) 0.0175(3) Uani 1 1 d . . .
C3 C 0.32671(12) 0.96869(18) 0.26481(10) 0.0169(3) Uani 1 1 d . . .
H3 H 0.3718(15) 0.863(2) 0.2642(13) 0.017(4) Uiso 1 1 d . . .
C4 C 0.40897(15) 1.29137(19) 0.25041(12) 0.0226(3) Uani 1 1 d . . .
H4A H 0.3476(16) 1.337(3) 0.2791(13) 0.023(4) Uiso 1 1 d . . .
H4B H 0.4787(18) 1.282(3) 0.3075(15) 0.029(5) Uiso 1 1 d . . .
H4C H 0.4234(15) 1.377(3) 0.2030(14) 0.024(4) Uiso 1 1 d . . .
C5 C 0.48633(12) 1.02003(17) 0.17369(10) 0.0168(3) Uani 1 1 d . . .
H5A H 0.4624(14) 0.911(2) 0.1351(12) 0.015(4) Uiso 1 1 d . . .
H5B H 0.5454(15) 0.991(2) 0.2411(13) 0.019(4) Uiso 1 1 d . . .
C6 C 0.67689(11) 1.0528(2) 0.11708(9) 0.0182(2) Uani 1 1 d . . .
H6 H 0.6637(14) 0.928(2) 0.0956(12) 0.019(4) Uiso 1 1 d . . .
C7 C 0.73205(14) 1.1531(2) 0.04143(12) 0.0250(3) Uani 1 1 d . . .
H7A H 0.6818(17) 1.131(3) -0.0323(15) 0.035(5) Uiso 1 1 d . . .
H7B H 0.8084(16) 1.092(3) 0.0405(13) 0.032(5) Uiso 1 1 d . . .
H7C H 0.7394(15) 1.277(2) 0.0599(13) 0.020(4) Uiso 1 1 d . . .
C8 C 0.75886(10) 1.0574(2) 0.22654(10) 0.0190(2) Uani 1 1 d . . .
C9 C 0.83783(13) 0.9137(2) 0.25886(12) 0.0238(3) Uani 1 1 d . . .
H9 H 0.8375(16) 0.817(3) 0.2136(14) 0.025(4) Uiso 1 1 d . . .
C10 C 0.91962(14) 0.9159(2) 0.35615(13) 0.0282(3) Uani 1 1 d . . .
H10 H 0.9752(17) 0.822(3) 0.3771(15) 0.031(5) Uiso 1 1 d . . .
C11 C 0.92012(12) 1.0572(3) 0.42306(11) 0.0280(3) Uani 1 1 d . . .
H11 H 0.9736(16) 1.048(3) 0.4921(14) 0.036(5) Uiso 1 1 d . . .
C12 C 0.84086(14) 1.1993(2) 0.39203(12) 0.0276(3) Uani 1 1 d . . .
H12 H 0.8428(17) 1.297(3) 0.4382(14) 0.029(5) Uiso 1 1 d . . .
C13 C 0.76206(13) 1.2013(2) 0.29335(12) 0.0227(3) Uani 1 1 d . . .
H13 H 0.7125(16) 1.297(3) 0.2722(13) 0.023(4) Uiso 1 1 d . . .
C14 C 0.33698(12) 1.02617(17) 0.37539(10) 0.0178(3) Uani 1 1 d . . .
C15 C 0.45079(14) 1.01798(19) 0.44735(11) 0.0235(3) Uani 1 1 d . . .
H15 H 0.5214(15) 0.986(2) 0.4250(12) 0.017(4) Uiso 1 1 d . . .
C16 C 0.46412(14) 1.0703(2) 0.54885(11) 0.0282(3) Uani 1 1 d . . .
H16 H 0.5424(19) 1.056(4) 0.5901(15) 0.046(5) Uiso 1 1 d . . .
C17 C 0.36472(16) 1.1281(2) 0.58116(12) 0.0300(3) Uani 1 1 d . . .
H17 H 0.3720(17) 1.160(3) 0.6470(15) 0.035(5) Uiso 1 1 d . . .
C18 C 0.25208(15) 1.1375(2) 0.51014(12) 0.0278(3) Uani 1 1 d . . .
H18 H 0.1836(17) 1.178(3) 0.5277(14) 0.032(5) Uiso 1 1 d . . .
C19 C 0.23768(13) 1.08744(19) 0.40735(11) 0.0211(3) Uani 1 1 d . . .
H19 H 0.1611(15) 1.094(2) 0.3584(12) 0.021(4) Uiso 1 1 d . . .
C20 C 0.14743(12) 0.76845(19) 0.21273(11) 0.0185(3) Uani 1 1 d . . .
C21 C 0.05554(13) 0.7018(2) 0.12994(12) 0.0240(3) Uani 1 1 d . . .
H21 H 0.0303(16) 0.773(2) 0.0715(14) 0.023(4) Uiso 1 1 d . . .
C22 C -0.00021(13) 0.5400(2) 0.13946(12) 0.0283(3) Uani 1 1 d . . .
H22 H -0.0616(17) 0.495(3) 0.0837(14) 0.029(5) Uiso 1 1 d . . .
C23 C 0.03297(14) 0.4424(2) 0.23076(13) 0.0279(3) Uani 1 1 d . . .
H23 H -0.0051(19) 0.332(3) 0.2379(16) 0.041(5) Uiso 1 1 d . . .
C24 C 0.12330(13) 0.5084(2) 0.31293(12) 0.0242(3) Uani 1 1 d . . .
H24 H 0.1501(17) 0.440(3) 0.3764(15) 0.030(5) Uiso 1 1 d . . .
C25 C 0.18121(13) 0.66966(19) 0.30446(11) 0.0198(3) Uani 1 1 d . . .
H25 H 0.2410(16) 0.714(3) 0.3604(13) 0.021(4) Uiso 1 1 d . . .

loop_
_atom_site_aniso_label
_atom_site_aniso_U_11
_atom_site_aniso_U_22
_atom_site_aniso_U_33
_atom_site_aniso_U_23
_atom_site_aniso_U_13
_atom_site_aniso_U_12
Cl1 0.02671(15) 0.01586(14) 0.01728(14) -0.00099(13) 0.00504(11) 0.00087(13)
O1 0.0236(5) 0.0271(5) 0.0144(5) 0.0020(4) 0.0059(4) -0.0035(4)
N1 0.0188(5) 0.0209(6) 0.0133(5) 0.0002(4) 0.0047(4) -0.0008(5)
N2 0.0172(5) 0.0154(5) 0.0178(5) -0.0004(4) 0.0057(4) -0.0005(4)
C1 0.0208(6) 0.0220(7) 0.0244(7) 0.0063(6) 0.0074(6) 0.0012(6)
C2 0.0184(6) 0.0162(6) 0.0194(6) 0.0005(5) 0.0075(5) 0.0013(5)
C3 0.0164(6) 0.0159(6) 0.0193(6) -0.0007(5) 0.0063(5) 0.0013(5)
C4 0.0292(8) 0.0165(7) 0.0261(7) -0.0015(6) 0.0143(7) -0.0003(6)
C5 0.0174(6) 0.0148(7) 0.0195(6) -0.0010(5) 0.0074(5) -0.0015(5)
C6 0.0185(5) 0.0172(6) 0.0213(6) -0.0018(6) 0.0093(5) 0.0016(6)
C7 0.0253(7) 0.0280(8) 0.0252(7) 0.0034(6) 0.0132(6) -0.0011(6)
C8 0.0160(5) 0.0207(6) 0.0221(6) 0.0035(6) 0.0084(5) -0.0013(6)
C9 0.0238(7) 0.0231(7) 0.0274(7) 0.0025(6) 0.0119(6) 0.0036(6)
C10 0.0214(7) 0.0320(8) 0.0330(8) 0.0114(7) 0.0102(6) 0.0091(6)
C11 0.0201(6) 0.0361(8) 0.0257(7) 0.0057(8) 0.0021(5) -0.0025(7)
C12 0.0260(7) 0.0278(8) 0.0267(8) -0.0038(6) 0.0030(6) -0.0030(6)
C13 0.0198(6) 0.0194(7) 0.0277(7) 0.0006(6) 0.0040(6) 0.0019(6)
C14 0.0224(6) 0.0133(7) 0.0175(6) 0.0008(5) 0.0046(5) -0.0027(5)
C15 0.0244(7) 0.0192(7) 0.0250(7) 0.0029(5) 0.0030(6) -0.0010(5)
C16 0.0340(7) 0.0224(7) 0.0224(6) 0.0062(7) -0.0030(6) -0.0081(7)
C17 0.0512(10) 0.0233(7) 0.0158(7) -0.0011(6) 0.0089(6) -0.0135(7)
C18 0.0377(8) 0.0231(7) 0.0281(8) -0.0031(6) 0.0183(7) -0.0048(7)
C19 0.0243(6) 0.0183(7) 0.0215(6) -0.0014(5) 0.0073(5) -0.0025(5)
C20 0.0163(6) 0.0198(7) 0.0214(7) -0.0024(5) 0.0083(5) 0.0003(5)
C21 0.0221(7) 0.0286(8) 0.0211(7) -0.0013(6) 0.0056(6) -0.0021(6)
C22 0.0228(6) 0.0322(8) 0.0292(7) -0.0094(7) 0.0055(6) -0.0076(7)
C23 0.0272(7) 0.0228(7) 0.0367(8) -0.0042(7) 0.0136(6) -0.0080(6)
C24 0.0261(7) 0.0216(7) 0.0262(7) 0.0004(6) 0.0094(6) -0.0006(6)
C25 0.0188(6) 0.0194(7) 0.0212(7) -0.0024(5) 0.0055(5) -0.0002(5)

loop_
_geom_bond_atom_site_label_1
_geom_bond_atom_site_label_2
_geom_bond_distance
_geom_bond_site_symmetry_2
_geom_bond_publ_flag
O1 C1 1.4230(18) . ?
O1 N1 1.4634(14) . ?
N1 C20 1.4168(18) . ?
N1 C3 1.4769(17) . ?
N2 C5 1.4991(17) . ?
N2 C6 1.5158(16) . ?
N2 H1N 0.89(2) . ?
N2 H2N 0.978(19) . ?
C1 C2 1.5392(19) . ?
C1 H1A 0.967(18) . ?
C1 H1B 1.005(19) . ?
C2 C4 1.5290(19) . ?
C2 C5 1.5344(17) . ?
C2 C3 1.5796(18) . ?
C3 C14 1.5186(18) . ?
C3 H3 0.946(18) . ?
C4 H4A 0.946(18) . ?
C4 H4B 0.95(2) . ?
C4 H4C 0.945(19) . ?
C5 H5A 0.964(17) . ?
C5 H5B 0.999(17) . ?
C6 C8 1.5191(17) . ?
C6 C7 1.5235(19) . ?
C6 H6 0.979(18) . ?
C7 H7A 1.018(19) . ?
C7 H7B 0.985(19) . ?
C7 H7C 0.961(18) . ?
C8 C13 1.395(2) . ?
C8 C9 1.396(2) . ?
C9 C10 1.390(2) . ?
C9 H9 0.95(2) . ?
C10 C11 1.385(3) . ?
C10 H10 0.94(2) . ?
C11 C12 1.386(2) . ?
C11 H11 0.968(18) . ?
C12 C13 1.390(2) . ?
C12 H12 0.96(2) . ?
C13 H13 0.909(18) . ?
C14 C19 1.3879(19) . ?
C14 C15 1.3992(19) . ?
C15 C16 1.386(2) . ?
C15 H15 0.958(16) . ?
C16 C17 1.383(3) . ?
C16 H16 0.92(2) . ?
C17 C18 1.384(2) . ?
C17 H17 0.897(19) . ?
C18 C19 1.396(2) . ?
C18 H18 0.92(2) . ?
C19 H19 0.945(16) . ?
C20 C25 1.400(2) . ?
C20 C21 1.402(2) . ?
C21 C22 1.388(2) . ?
C21 H21 0.928(19) . ?
C22 C23 1.390(2) . ?
C22 H22 0.941(19) . ?
C23 C24 1.386(2) . ?
C23 H23 0.95(2) . ?
C24 C25 1.394(2) . ?
C24 H24 0.973(19) . ?
C25 H25 0.932(18) . ?

loop_
_cod_related_entry_id
_cod_related_entry_database
_cod_related_entry_code
1 ChemSpider 30659913
